data_7151764
loop_
_publ_author_name
'Haning, Helmut'
'Gir\'o-Ma\~nas, Carles'
'Paddock, Victoria L.'
'Bochet, Christian G.'
'White, Andrew J. P.'
'Bernardinelli, Gerald'
'Mann, Inderjit'
'Oppolzer, Wolfang'
'Spivey, Alan C.'

_publ_section_title
;
 Total synthesis of the Amaryllidaceae alkaloid clivonine.
;
_journal_issue 8
_journal_name_full 'Organic &amp; biomolecular chemistry'
_journal_page_first 2809
_journal_page_last 2820
_journal_paper_doi 10.1039/c0ob00895h
_journal_volume 9
_journal_year 2011
_chemical_absolute_configuration syn
_chemical_formula_moiety 'C19 H23 N O4'
_chemical_formula_sum 'C19 H23 N O4'
_chemical_formula_weight 329.38
_chemical_name_systematic
;
?
;
_space_group_IT_number 169
_symmetry_cell_setting hexagonal
_symmetry_space_group_name_Hall 'P 61'
_symmetry_space_group_name_H-M 'P 61'
_atom_sites_solution_hydrogens geom
_atom_sites_solution_primary direct
_atom_sites_solution_secondary difmap
_audit_creation_method SHELXL-97
_cell_angle_alpha 90.00
_cell_angle_beta 90.00
_cell_angle_gamma 120.00
_cell_formula_units_Z 6
_cell_length_a 10.695(1)
_cell_length_b 10.695(1)
_cell_length_c 25.134(4)
_cell_measurement_reflns_used 24
_cell_measurement_temperature 298(2)
_cell_measurement_theta_max 11.5
_cell_measurement_theta_min 8
_cell_volume 2489.7(5)
_computing_cell_refinement 'xtal latcon'
_computing_data_collection Stoe_Stadi-4
_computing_data_reduction 'xtal REFCAL LSABS SORTRF'
_computing_molecular_graphics 'Bruker SHELXTL'
_computing_publication_material 'Bruker SHELXTL'
_computing_structure_refinement 'SHELXL-97 (Sheldrick, 1997)'
_computing_structure_solution 'SHELXS-97 (Sheldrick, 1990)'
_diffrn_ambient_temperature 298(2)
_diffrn_measured_fraction_theta_full 1.000
_diffrn_measured_fraction_theta_max 1.000
_diffrn_measurement_device_type 'Stoe Stadi-4 4-circle diffractometer'
_diffrn_measurement_method '\w-2\q scans'
_diffrn_radiation_monochromator graphite
_diffrn_radiation_source 'sealed tube'
_diffrn_radiation_type MoK\a
_diffrn_radiation_wavelength 0.71073
_diffrn_reflns_av_R_equivalents 0.0000
_diffrn_reflns_av_sigmaI/netI 0.0903
_diffrn_reflns_limit_h_max 9
_diffrn_reflns_limit_h_min -9
_diffrn_reflns_limit_k_max 10
_diffrn_reflns_limit_k_min -10
_diffrn_reflns_limit_l_max 27
_diffrn_reflns_limit_l_min -27
_diffrn_reflns_number 2331
_diffrn_reflns_theta_full 23.03
_diffrn_reflns_theta_max 23.03
_diffrn_reflns_theta_min 2.20
_exptl_absorpt_coefficient_mu 0.092
_exptl_absorpt_correction_type none
_exptl_crystal_colour Colourless
_exptl_crystal_density_diffrn 1.318
_exptl_crystal_density_method 'not measured'
_exptl_crystal_description prism
_exptl_crystal_F_000 1056
_exptl_crystal_size_max 0.25
_exptl_crystal_size_mid 0.20
_exptl_crystal_size_min 0.18
_refine_diff_density_max 0.128
_refine_diff_density_min -0.135
_refine_diff_density_rms 0.034
_refine_ls_abs_structure_details 'Flack H D (1983), Acta Cryst. A39, 876-881, 1134 Friedel pairs'
_refine_ls_abs_structure_Flack -1.6(17)
_refine_ls_extinction_coef 0.0072(7)
_refine_ls_extinction_expression Fc^*^=kFc[1+0.001xFc^2^\l^3^/sin(2\q)]^-1/4^
_refine_ls_extinction_method SHELXL
_refine_ls_goodness_of_fit_ref 0.959
_refine_ls_hydrogen_treatment constr
_refine_ls_matrix_type full
_refine_ls_number_parameters 218
_refine_ls_number_reflns 2331
_refine_ls_number_restraints 1
_refine_ls_restrained_S_all 0.959
_refine_ls_R_factor_all 0.1136
_refine_ls_R_factor_gt 0.0446
_refine_ls_shift/su_max 0.000
_refine_ls_shift/su_mean 0.000
_refine_ls_structure_factor_coef Fsqd
_refine_ls_weighting_details 'calc w=1/[\s^2^(Fo^2^)+(0.0330P)^2^+0.0000P] where P=(Fo^2^+2Fc^2^)/3'
_refine_ls_weighting_scheme calc
_refine_ls_wR_factor_gt 0.0727
_refine_ls_wR_factor_ref 0.0846
_reflns_number_gt 1415
_reflns_number_total 2331
_reflns_threshold_expression >2sigma(I)
_cod_data_source_file c0ob00895h.txt
_cod_data_source_block 20
_cod_depositor_comments
;
The following automatic conversions were performed:
'_symmetry_cell_setting' value 'Hexagonal' changed to 'hexagonal'
according to '/home/saulius/struct/CIF-dictionaries/cif_core.dic'
dictionary named 'cif_core.dic' version 2.4.1 from 2010-06-29.

Automatic conversion script
Id: cif_fix_enum 1555 2011-01-17 13:19:09Z saulius 
;
_cod_original_sg_symbol_H-M P6(1)
_cod_database_code 7151764

loop_
_symmetry_equiv_pos_as_xyz
'x, y, z'
'-y, x-y, z+1/3'
'-x+y, -x, z+2/3'
'-x, -y, z+1/2'
'y, -x+y, z+5/6'
'x-y, x, z+1/6'

loop_
_atom_site_label
_atom_site_type_symbol
_atom_site_fract_x
_atom_site_fract_y
_atom_site_fract_z
_atom_site_U_iso_or_equiv
_atom_site_adp_type
_atom_site_occupancy
_atom_site_symmetry_multiplicity
_atom_site_calc_flag
_atom_site_refinement_flags
_atom_site_disorder_assembly
_atom_site_disorder_group
O1 O 0.7111(3) 1.2506(3) 0.55627(12) 0.0633(9) Uani 1 1 d . . .
C2 C 0.5906(5) 1.1982(4) 0.59111(18) 0.0632(13) Uani 1 1 d . . .
H2A H 0.5251 1.2303 0.5790 0.076 Uiso 1 1 calc R . .
H2B H 0.6229 1.2355 0.6267 0.076 Uiso 1 1 calc R . .
O3 O 0.5182(3) 1.0442(3) 0.59172(14) 0.0646(9) Uani 1 1 d . . .
C4 C 0.5854(4) 1.0074(4) 0.55349(16) 0.0415(10) Uani 1 1 d . . .
C5 C 0.5510(4) 0.8732(4) 0.53641(16) 0.0400(10) Uani 1 1 d . . .
H5A H 0.4713 0.7914 0.5501 0.048 Uiso 1 1 calc R . .
C6 C 0.6393(4) 0.8612(4) 0.49754(14) 0.0350(10) Uani 1 1 d . . .
C7 C 0.6079(4) 0.7135(4) 0.47856(14) 0.0379(10) Uani 1 1 d . . .
H7A H 0.5421 0.6859 0.4481 0.046 Uiso 1 1 calc R . .
C8 C 0.5429(4) 0.5916(4) 0.51884(16) 0.0370(10) Uani 1 1 d . . .
H8A H 0.5913 0.6250 0.5533 0.044 Uiso 1 1 calc R . .
O9 O 0.3908(3) 0.5372(2) 0.52452(11) 0.0427(7) Uani 1 1 d . . .
C10 C 0.3282(4) 0.3879(4) 0.53846(16) 0.0447(11) Uani 1 1 d . . .
O11 O 0.4082(3) 0.3385(3) 0.50993(12) 0.0593(8) Uani 1 1 d . . .
C12 C 0.5494(4) 0.4572(4) 0.50028(17) 0.0439(11) Uani 1 1 d . . .
H12A H 0.6185 0.4465 0.5227 0.053 Uiso 1 1 calc R . .
C13 C 0.5922(4) 0.4629(4) 0.44288(17) 0.0515(11) Uani 1 1 d . . .
H13A H 0.5235 0.4711 0.4200 0.062 Uiso 1 1 calc R . .
H13B H 0.5928 0.3753 0.4335 0.062 Uiso 1 1 calc R . .
C14 C 0.7420(4) 0.5933(4) 0.43536(16) 0.0473(11) Uani 1 1 d . . .
H14A H 0.8108 0.5749 0.4547 0.057 Uiso 1 1 calc R . .
C15 C 0.7986(5) 0.6385(4) 0.37887(18) 0.0556(12) Uani 1 1 d . . .
H15A H 0.8545 0.5945 0.3676 0.067 Uiso 1 1 calc R . .
H15B H 0.7203 0.6129 0.3539 0.067 Uiso 1 1 calc R . .
C16 C 0.8931(4) 0.8014(4) 0.38395(17) 0.0529(11) Uani 1 1 d . . .
H16A H 0.9836 0.8280 0.4017 0.063 Uiso 1 1 calc R . .
H16B H 0.9128 0.8485 0.3495 0.063 Uiso 1 1 calc R . .
N17 N 0.8017(3) 0.8352(3) 0.41625(11) 0.0414(8) Uani 1 1 d . . .
C18 C 0.8613(4) 0.9797(4) 0.43782(15) 0.0436(11) Uani 1 1 d . . .
H18A H 0.8796 1.0474 0.4091 0.052 Uiso 1 1 calc R . .
H18B H 0.9524 1.0075 0.4553 0.052 Uiso 1 1 calc R . .
C19 C 0.7579(4) 0.9853(4) 0.47719(15) 0.0370(10) Uani 1 1 d . . .
C20 C 0.7882(4) 1.1220(4) 0.49521(15) 0.0454(11) Uani 1 1 d . . .
H20A H 0.8667 1.2055 0.4819 0.054 Uiso 1 1 calc R . .
C21 C 0.6996(4) 1.1295(4) 0.53281(16) 0.0429(10) Uani 1 1 d . . .
C22 C 0.7495(4) 0.7292(4) 0.45918(14) 0.0381(10) Uani 1 1 d . . .
H22A H 0.8196 0.7650 0.4884 0.046 Uiso 1 1 calc R . .
C23 C 0.3376(5) 0.3692(5) 0.59713(17) 0.0628(13) Uani 1 1 d . . .
H23A H 0.4369 0.4210 0.6081 0.094 Uiso 1 1 calc R . .
H23B H 0.2973 0.2685 0.6051 0.094 Uiso 1 1 calc R . .
H23C H 0.2846 0.4062 0.6158 0.094 Uiso 1 1 calc R . .
C24 C 0.1758(4) 0.3110(4) 0.5193(2) 0.0696(14) Uani 1 1 d . . .
H24A H 0.1740 0.3247 0.4816 0.104 Uiso 1 1 calc R . .
H24B H 0.1224 0.3489 0.5371 0.104 Uiso 1 1 calc R . .
H24C H 0.1328 0.2098 0.5269 0.104 Uiso 1 1 calc R . .

loop_
_atom_site_aniso_label
_atom_site_aniso_U_11
_atom_site_aniso_U_22
_atom_site_aniso_U_33
_atom_site_aniso_U_23
_atom_site_aniso_U_13
_atom_site_aniso_U_12
O1 0.074(2) 0.0375(17) 0.073(2) -0.0056(17) 0.0163(18) 0.0246(16)
C2 0.082(3) 0.042(3) 0.069(3) -0.002(2) 0.016(3) 0.035(3)
O3 0.073(2) 0.0421(18) 0.076(2) 0.0000(18) 0.0269(18) 0.0268(17)
C4 0.047(3) 0.032(3) 0.048(3) -0.003(2) 0.003(2) 0.022(2)
C5 0.035(2) 0.033(2) 0.047(3) 0.0063(19) -0.0032(19) 0.014(2)
C6 0.031(2) 0.033(2) 0.039(3) -0.0038(18) -0.0065(19) 0.014(2)
C7 0.037(2) 0.036(2) 0.040(3) -0.0029(19) -0.0024(19) 0.0174(19)
C8 0.027(2) 0.036(2) 0.044(3) 0.001(2) -0.0007(19) 0.0126(18)
O9 0.0389(16) 0.0298(15) 0.0551(17) 0.0043(14) 0.0029(14) 0.0138(13)
C10 0.043(3) 0.039(2) 0.051(3) 0.005(2) 0.009(2) 0.020(2)
O11 0.0572(19) 0.0357(16) 0.076(2) 0.0022(15) 0.0242(16) 0.0165(16)
C12 0.044(3) 0.037(2) 0.051(3) 0.006(2) 0.008(2) 0.021(2)
C13 0.057(3) 0.044(3) 0.058(3) -0.003(2) 0.011(2) 0.029(2)
C14 0.051(3) 0.047(3) 0.048(3) 0.004(2) 0.004(2) 0.028(2)
C15 0.067(3) 0.051(3) 0.053(3) -0.001(2) 0.014(3) 0.033(2)
C16 0.060(3) 0.060(3) 0.043(3) 0.010(2) 0.017(2) 0.033(2)
N17 0.048(2) 0.040(2) 0.038(2) 0.0021(17) 0.0093(17) 0.0227(17)
C18 0.039(2) 0.044(3) 0.044(3) 0.005(2) 0.003(2) 0.018(2)
C19 0.031(2) 0.036(3) 0.041(3) 0.003(2) -0.007(2) 0.0148(19)
C20 0.042(3) 0.035(3) 0.050(3) 0.005(2) -0.005(2) 0.012(2)
C21 0.050(3) 0.030(2) 0.047(3) -0.004(2) -0.003(2) 0.019(2)
C22 0.040(2) 0.037(2) 0.038(3) 0.0027(19) -0.0025(18) 0.019(2)
C23 0.069(3) 0.055(3) 0.061(3) 0.012(3) 0.011(3) 0.029(3)
C24 0.051(3) 0.050(3) 0.092(4) 0.000(3) -0.006(3) 0.014(2)

loop_
_atom_type_symbol
_atom_type_description
_atom_type_scat_dispersion_real
_atom_type_scat_dispersion_imag
_atom_type_scat_source
C C 0.0033 0.0016 'International Tables Vol C Tables 4.2.6.8 and 6.1.1.4'
H H 0.0000 0.0000 'International Tables Vol C Tables 4.2.6.8 and 6.1.1.4'
N N 0.0061 0.0033 'International Tables Vol C Tables 4.2.6.8 and 6.1.1.4'
O O 0.0106 0.0060 'International Tables Vol C Tables 4.2.6.8 and 6.1.1.4'

loop_
_geom_angle_atom_site_label_1
_geom_angle_atom_site_label_2
_geom_angle_atom_site_label_3
_geom_angle
_geom_angle_site_symmetry_1
_geom_angle_site_symmetry_3
_geom_angle_publ_flag
C21 O1 C2 104.9(3) . . ?
O1 C2 O3 108.9(3) . . ?
C4 O3 C2 105.3(3) . . ?
C5 C4 C21 121.9(4) . . ?
C5 C4 O3 128.3(4) . . ?
C21 C4 O3 109.8(3) . . ?
C4 C5 C6 118.4(4) . . ?
C19 C6 C5 120.0(3) . . ?
C19 C6 C7 119.8(3) . . ?
C5 C6 C7 120.2(3) . . ?
C8 C7 C22 108.2(3) . . ?
C8 C7 C6 116.9(3) . . ?
C22 C7 C6 107.2(3) . . ?
O9 C8 C7 110.7(3) . . ?
O9 C8 C12 102.9(3) . . ?
C7 C8 C12 112.6(3) . . ?
C10 O9 C8 106.2(3) . . ?
O11 C10 O9 105.2(3) . . ?
O11 C10 C24 109.3(4) . . ?
O9 C10 C24 108.0(3) . . ?
O11 C10 C23 111.0(3) . . ?
O9 C10 C23 111.4(3) . . ?
C24 C10 C23 111.8(4) . . ?
C10 O11 C12 108.9(3) . . ?
O11 C12 C13 111.4(3) . . ?
O11 C12 C8 104.9(3) . . ?
C13 C12 C8 113.9(3) . . ?
C12 C13 C14 108.4(3) . . ?
C13 C14 C15 118.4(4) . . ?
C13 C14 C22 110.6(3) . . ?
C15 C14 C22 103.8(3) . . ?
C16 C15 C14 102.5(3) . . ?
N17 C16 C15 100.9(3) . . ?
C16 N17 C18 118.9(3) . . ?
C16 N17 C22 105.3(3) . . ?
C18 N17 C22 110.2(3) . . ?
N17 C18 C19 110.3(3) . . ?
C6 C19 C20 119.9(4) . . ?
C6 C19 C18 122.6(3) . . ?
C20 C19 C18 117.5(4) . . ?
C21 C20 C19 118.5(4) . . ?
C4 C21 C20 121.3(4) . . ?
C4 C21 O1 110.7(4) . . ?
C20 C21 O1 127.9(4) . . ?
N17 C22 C7 107.2(3) . . ?
N17 C22 C14 105.4(3) . . ?
C7 C22 C14 116.3(3) . . ?

loop_
_geom_bond_atom_site_label_1
_geom_bond_atom_site_label_2
_geom_bond_distance
_geom_bond_site_symmetry_2
_geom_bond_publ_flag
O1 C21 1.371(4) . ?
O1 C2 1.421(5) . ?
C2 O3 1.427(4) . ?
O3 C4 1.370(4) . ?
C4 C5 1.361(5) . ?
C4 C21 1.368(5) . ?
C5 C6 1.408(5) . ?
C6 C19 1.396(5) . ?
C6 C7 1.519(5) . ?
C7 C8 1.517(5) . ?
C7 C22 1.518(5) . ?
C8 O9 1.436(4) . ?
C8 C12 1.544(5) . ?
O9 C10 1.433(4) . ?
C10 O11 1.406(4) . ?
C10 C24 1.491(6) . ?
C10 C23 1.498(5) . ?
O11 C12 1.426(4) . ?
C12 C13 1.506(5) . ?
C13 C14 1.521(5) . ?
C14 C15 1.524(5) . ?
C14 C22 1.537(5) . ?
C15 C16 1.521(5) . ?
C16 N17 1.449(4) . ?
N17 C18 1.450(5) . ?
N17 C22 1.459(4) . ?
C18 C19 1.508(5) . ?
C19 C20 1.404(5) . ?
C20 C21 1.369(5) . ?

loop_
_cod_related_entry_id
_cod_related_entry_database
_cod_related_entry_code
1 ChemSpider 9396241
